data_7156368
loop_
_publ_author_name
'Yang, Kai'
'Bao, Xiaoze'
'Yao, Ye'
'Qu, Jingping'
'Wang, Baomin'

_publ_section_title
;
 Iodine-mediated cross-dehydrogenative coupling of pyrazolones and
 alkenes.
;
_journal_issue 34
_journal_name_full 'Organic &amp; biomolecular chemistry'
_journal_page_first 6275
_journal_page_last 6283
_journal_paper_doi 10.1039/c8ob01645c
_journal_volume 16
_journal_year 2018
_chemical_formula_sum 'C30 H22 N2 O'
_chemical_formula_weight 426.50
_space_group_IT_number 2
_space_group_name_Hall '-P 1'
_space_group_name_H-M_alt 'P -1'
_symmetry_cell_setting triclinic
_symmetry_space_group_name_Hall '-P 1'
_symmetry_space_group_name_H-M 'P -1'
_atom_sites_solution_hydrogens geom
_atom_sites_solution_primary direct
_atom_sites_solution_secondary difmap
_audit_creation_method SHELXL-97
_audit_update_record
;
2017-09-05 deposited with the CCDC.
2018-08-07 downloaded from the CCDC.
;
_cell_angle_alpha 72.018(3)
_cell_angle_beta 70.400(4)
_cell_angle_gamma 89.928(4)
_cell_formula_units_Z 2
_cell_length_a 9.6135(5)
_cell_length_b 10.5171(5)
_cell_length_c 12.3679(5)
_cell_measurement_reflns_used 1954
_cell_measurement_temperature 296(2)
_cell_measurement_theta_max 22.383
_cell_measurement_theta_min 2.3655
_cell_volume 1113.15(10)
_computing_cell_refinement 'Bruker SMART'
_computing_data_collection 'Bruker SMART'
_computing_data_reduction 'Bruker SAINT'
_computing_molecular_graphics 'Bruker SHELXTL'
_computing_publication_material 'Bruker SHELXTL'
_computing_structure_refinement 'SHELXL-97 (Sheldrick, 1997)'
_computing_structure_solution 'SHELXS-97 (Sheldrick, 1990)'
_diffrn_ambient_temperature 296(2)
_diffrn_measured_fraction_theta_full 0.996
_diffrn_measured_fraction_theta_max 0.996
_diffrn_measurement_device_type 'CCD area detector'
_diffrn_measurement_method 'phi and omega scans'
_diffrn_radiation_monochromator graphite
_diffrn_radiation_source 'fine-focus sealed tube'
_diffrn_radiation_type MoK\a
_diffrn_radiation_wavelength 0.71073
_diffrn_reflns_av_R_equivalents 0.0291
_diffrn_reflns_av_sigmaI/netI 0.0435
_diffrn_reflns_limit_h_max 12
_diffrn_reflns_limit_h_min -12
_diffrn_reflns_limit_k_max 13
_diffrn_reflns_limit_k_min -13
_diffrn_reflns_limit_l_max 15
_diffrn_reflns_limit_l_min -15
_diffrn_reflns_number 9950
_diffrn_reflns_theta_full 26.80
_diffrn_reflns_theta_max 26.80
_diffrn_reflns_theta_min 1.85
_exptl_absorpt_coefficient_mu 0.077
_exptl_crystal_colour colourless
_exptl_crystal_density_diffrn 1.272
_exptl_crystal_density_method 'not measured'
_exptl_crystal_description block
_exptl_crystal_F_000 448
_refine_diff_density_max 0.134
_refine_diff_density_min -0.240
_refine_diff_density_rms 0.044
_refine_ls_extinction_method none
_refine_ls_goodness_of_fit_ref 1.049
_refine_ls_hydrogen_treatment mixed
_refine_ls_matrix_type full
_refine_ls_number_parameters 298
_refine_ls_number_reflns 4745
_refine_ls_number_restraints 0
_refine_ls_restrained_S_all 1.049
_refine_ls_R_factor_all 0.0870
_refine_ls_R_factor_gt 0.0499
_refine_ls_shift/su_max 0.002
_refine_ls_shift/su_mean 0.000
_refine_ls_structure_factor_coef Fsqd
_refine_ls_weighting_details 'calc w=1/[\s^2^(Fo^2^)+(0.0749P)^2^+0.0000P] where P=(Fo^2^+2Fc^2^)/3'
_refine_ls_weighting_scheme calc
_refine_ls_wR_factor_gt 0.1218
_refine_ls_wR_factor_ref 0.1518
_reflns_number_gt 2875
_reflns_number_total 4745
_reflns_threshold_expression >2sigma(I)
_cod_data_source_file c8ob01645c2.cif
_cod_data_source_block 0
_cod_depositor_comments
;
The following automatic conversions were performed:

'_symmetry_cell_setting' value 'Triclinic' changed to 'triclinic'
according to
/home/data/users/saulius/crontab/automatic-downloads/rss-feeds/RSC/lib/dictionaries/cif_core.dic
dictionary named 'cif_core.dic' version 2.4.2 from 2011-04-26.

Automatic conversion script
Id: cif_fix_values 4973 2017-02-22 13:04:09Z antanas 

 Adding full bibliography for 7156368.cif.
;
_cod_original_cell_volume 1113.15(9)
_cod_original_sg_symbol_H-M 'P-1   '
_cod_database_code 7156368

loop_
_symmetry_equiv_pos_as_xyz
'x, y, z'
'-x, -y, -z'

loop_
_atom_site_label
_atom_site_type_symbol
_atom_site_fract_x
_atom_site_fract_y
_atom_site_fract_z
_atom_site_U_iso_or_equiv
_atom_site_adp_type
_atom_site_occupancy
_atom_site_symmetry_multiplicity
_atom_site_calc_flag
_atom_site_refinement_flags
N1 N 0.22832(16) 0.06612(14) 0.86533(12) 0.0462(4) Uani 1 1 d .
O1 O 0.31297(16) 0.02036(13) 0.58422(12) 0.0653(4) Uani 1 1 d .
N2 N 0.30644(16) 0.00956(13) 0.77646(12) 0.0459(4) Uani 1 1 d .
C4 C 0.13794(18) 0.14156(15) 0.82625(14) 0.0421(4) Uani 1 1 d .
C5 C 0.07536(18) 0.27866(16) 0.53508(14) 0.0423(4) Uani 1 1 d .
C6 C 0.04335(18) 0.21579(16) 0.90081(15) 0.0426(4) Uani 1 1 d .
C7 C 0.17561(19) 0.27877(16) 0.60190(14) 0.0435(4) Uani 1 1 d .
C8 C 0.4224(2) -0.06817(16) 0.79428(16) 0.0484(4) Uani 1 1 d .
C9 C 0.0700(2) 0.37593(18) 0.43059(16) 0.0514(5) Uani 1 1 d .
H9A H 0.1338 0.4556 0.3953 0.062 Uiso 1 1 calc R
C10 C -0.02265(19) 0.16080(16) 0.58839(15) 0.0464(4) Uani 1 1 d .
C11 C -0.0553(2) 0.29812(19) 0.86313(17) 0.0576(5) Uani 1 1 d .
H11A H -0.0647 0.3065 0.7889 0.069 Uiso 1 1 calc R
C12 C 0.2776(2) 0.37862(17) 0.57913(15) 0.0499(4) Uani 1 1 d .
H12A H 0.2839 0.4566 0.5155 0.060 Uiso 1 1 calc R
C13 C 0.14236(19) 0.14151(16) 0.70321(14) 0.0433(4) Uani 1 1 d .
C14 C 0.2646(2) 0.05157(16) 0.67568(15) 0.0477(4) Uani 1 1 d .
C15 C -0.1260(2) 0.2329(2) 0.43212(18) 0.0623(5) Uani 1 1 d .
H15A H -0.1922 0.2177 0.3960 0.075 Uiso 1 1 calc R
C16 C -0.0034(2) 0.07404(17) 0.70296(16) 0.0505(5) Uani 1 1 d .
H16A H 0.0075 -0.0175 0.7024 0.061 Uiso 1 1 calc R
H16B H -0.0879 0.0728 0.7737 0.061 Uiso 1 1 calc R
C17 C 0.0548(2) 0.20612(19) 1.01241(16) 0.0562(5) Uani 1 1 d .
H17A H 0.1208 0.1516 1.0394 0.067 Uiso 1 1 calc R
C18 C -0.0313(2) 0.35213(19) 0.38048(17) 0.0585(5) Uani 1 1 d .
H18A H -0.0364 0.4167 0.3113 0.070 Uiso 1 1 calc R
C19 C -0.1232(2) 0.13689(19) 0.53614(18) 0.0573(5) Uani 1 1 d .
H19A H -0.1874 0.0575 0.5708 0.069 Uiso 1 1 calc R
C20 C 0.3815(2) 0.37886(17) 0.64376(15) 0.0509(5) Uani 1 1 d .
C21 C 0.4549(2) -0.0893(2) 0.89853(18) 0.0647(6) Uani 1 1 d .
H21A H 0.3996 -0.0535 0.9575 0.078 Uiso 1 1 calc R
C22 C -0.0298(2) 0.2759(2) 1.08274(18) 0.0693(6) Uani 1 1 d .
H22A H -0.0206 0.2685 1.1569 0.083 Uiso 1 1 calc R
C23 C 0.4926(2) 0.2946(2) 0.63920(18) 0.0626(5) Uani 1 1 d .
H23A H 0.5051 0.2392 0.5916 0.075 Uiso 1 1 calc R
C24 C 0.5061(2) -0.1213(2) 0.70729(18) 0.0648(6) Uani 1 1 d .
H24A H 0.4858 -0.1077 0.6363 0.078 Uiso 1 1 calc R
C25 C -0.1403(2) 0.3682(2) 0.9350(2) 0.0680(6) Uani 1 1 d .
H25A H -0.2060 0.4234 0.9084 0.082 Uiso 1 1 calc R
C26 C -0.1287(2) 0.3572(2) 1.0445(2) 0.0694(6) Uani 1 1 d .
H26A H -0.1866 0.4039 1.0927 0.083 Uiso 1 1 calc R
C27 C 0.6520(3) -0.2162(2) 0.8295(2) 0.0743(6) Uani 1 1 d .
H27A H 0.7289 -0.2659 0.8412 0.089 Uiso 1 1 calc R
C28 C 0.6202(3) -0.1950(2) 0.7262(2) 0.0781(7) Uani 1 1 d .
H28A H 0.6762 -0.2307 0.6674 0.094 Uiso 1 1 calc R
C29 C 0.3718(2) 0.4659(2) 0.7092(2) 0.0711(6) Uani 1 1 d .
H29A H 0.3021 0.5273 0.7094 0.085 Uiso 1 1 calc R
C30 C 0.5688(3) -0.1632(2) 0.9157(2) 0.0788(7) Uani 1 1 d .
H30A H 0.5895 -0.1773 0.9865 0.095 Uiso 1 1 calc R
C31 C 0.5695(3) 0.3752(3) 0.7717(2) 0.0885(8) Uani 1 1 d .
H31A H 0.6310 0.3725 0.8164 0.106 Uiso 1 1 calc R
C32 C 0.5853(2) 0.2917(2) 0.7043(2) 0.0783(7) Uani 1 1 d .
H32A H 0.6579 0.2330 0.7022 0.094 Uiso 1 1 calc R
C33 C 0.4645(3) 0.4628(3) 0.7743(2) 0.0930(8) Uani 1 1 d .
H33A H 0.4553 0.5202 0.8198 0.112 Uiso 1 1 calc R

loop_
_atom_site_aniso_label
_atom_site_aniso_U_11
_atom_site_aniso_U_22
_atom_site_aniso_U_33
_atom_site_aniso_U_23
_atom_site_aniso_U_13
_atom_site_aniso_U_12
N1 0.0508(9) 0.0500(8) 0.0367(8) -0.0139(6) -0.0142(7) 0.0063(7)
O1 0.0843(10) 0.0755(9) 0.0527(8) -0.0357(7) -0.0313(7) 0.0237(7)
N2 0.0531(9) 0.0490(8) 0.0392(8) -0.0165(6) -0.0189(7) 0.0122(7)
C4 0.0452(10) 0.0429(9) 0.0364(9) -0.0089(7) -0.0157(8) 0.0010(8)
C5 0.0454(10) 0.0477(9) 0.0402(9) -0.0193(8) -0.0187(8) 0.0101(8)
C6 0.0407(9) 0.0456(9) 0.0388(9) -0.0120(7) -0.0121(8) 0.0008(7)
C7 0.0494(10) 0.0470(9) 0.0364(9) -0.0150(7) -0.0165(8) 0.0054(8)
C8 0.0504(11) 0.0417(9) 0.0482(11) -0.0098(8) -0.0159(9) 0.0046(8)
C9 0.0621(12) 0.0511(10) 0.0470(10) -0.0171(8) -0.0255(9) 0.0103(9)
C10 0.0539(11) 0.0489(10) 0.0456(10) -0.0218(8) -0.0232(9) 0.0091(8)
C11 0.0593(12) 0.0694(12) 0.0538(11) -0.0266(10) -0.0262(10) 0.0156(10)
C12 0.0551(11) 0.0498(10) 0.0446(10) -0.0091(8) -0.0232(9) 0.0021(8)
C13 0.0496(10) 0.0458(9) 0.0379(9) -0.0142(7) -0.0191(8) 0.0047(8)
C14 0.0579(11) 0.0467(9) 0.0417(10) -0.0144(8) -0.0214(9) 0.0041(8)
C15 0.0729(14) 0.0698(13) 0.0685(13) -0.0318(11) -0.0466(11) 0.0204(11)
C16 0.0564(11) 0.0488(10) 0.0502(11) -0.0140(8) -0.0257(9) 0.0035(8)
C17 0.0663(13) 0.0620(11) 0.0434(11) -0.0184(9) -0.0221(9) 0.0140(10)
C18 0.0719(14) 0.0636(12) 0.0545(11) -0.0228(10) -0.0372(10) 0.0244(11)
C19 0.0637(12) 0.0570(11) 0.0671(13) -0.0265(10) -0.0371(10) 0.0078(9)
C20 0.0506(11) 0.0534(10) 0.0427(10) -0.0067(8) -0.0171(8) -0.0066(9)
C21 0.0680(14) 0.0777(13) 0.0580(12) -0.0257(11) -0.0310(11) 0.0273(11)
C22 0.0796(15) 0.0877(15) 0.0498(12) -0.0343(11) -0.0235(11) 0.0192(12)
C23 0.0526(12) 0.0654(12) 0.0655(13) -0.0150(10) -0.0211(10) 0.0013(10)
C24 0.0710(14) 0.0698(13) 0.0580(12) -0.0248(11) -0.0246(11) 0.0259(11)
C25 0.0597(13) 0.0805(14) 0.0810(15) -0.0413(13) -0.0326(12) 0.0282(11)
C26 0.0640(14) 0.0844(15) 0.0686(14) -0.0447(12) -0.0166(11) 0.0168(12)
C27 0.0677(14) 0.0719(14) 0.0854(17) -0.0210(13) -0.0340(13) 0.0299(11)
C28 0.0799(16) 0.0802(15) 0.0778(16) -0.0325(13) -0.0262(13) 0.0353(13)
C29 0.0598(13) 0.0908(15) 0.0812(15) -0.0425(13) -0.0348(12) 0.0105(11)
C30 0.0843(16) 0.0873(16) 0.0733(15) -0.0218(13) -0.0426(13) 0.0274(14)
C31 0.0608(15) 0.140(2) 0.0647(15) -0.0219(16) -0.0319(12) -0.0096(16)
C32 0.0585(14) 0.0911(16) 0.0761(16) -0.0083(13) -0.0296(12) 0.0037(12)
C33 0.0764(17) 0.137(2) 0.0895(19) -0.0611(18) -0.0367(15) 0.0033(17)

loop_
_atom_type_symbol
_atom_type_description
_atom_type_scat_dispersion_real
_atom_type_scat_dispersion_imag
_atom_type_scat_source
C C 0.0033 0.0016 'International Tables Vol C Tables 4.2.6.8 and 6.1.1.4'
H H 0.0000 0.0000 'International Tables Vol C Tables 4.2.6.8 and 6.1.1.4'
N N 0.0061 0.0033 'International Tables Vol C Tables 4.2.6.8 and 6.1.1.4'
O O 0.0106 0.0060 'International Tables Vol C Tables 4.2.6.8 and 6.1.1.4'

loop_
_geom_angle_atom_site_label_1
_geom_angle_atom_site_label_2
_geom_angle_atom_site_label_3
_geom_angle
C4 N1 N2 108.47(13)
C14 N2 N1 111.76(13)
C14 N2 C8 129.08(15)
N1 N2 C8 118.83(14)
N1 C4 C6 120.05(15)
N1 C4 C13 113.08(14)
C6 C4 C13 126.87(15)
C10 C5 C9 120.02(16)
C10 C5 C7 110.96(15)
C9 C5 C7 129.01(16)
C11 C6 C17 118.13(16)
C11 C6 C4 122.37(16)
C17 C6 C4 119.49(16)
C12 C7 C5 126.55(16)
C12 C7 C13 126.11(16)
C5 C7 C13 107.34(14)
C24 C8 C21 119.12(18)
C24 C8 N2 120.88(17)
C21 C8 N2 119.99(17)
C18 C9 C5 118.98(17)
C5 C10 C19 120.55(17)
C5 C10 C16 111.23(15)
C19 C10 C16 128.21(16)
C25 C11 C6 120.56(18)
C7 C12 C20 127.09(16)
C4 C13 C14 100.24(13)
C4 C13 C7 117.16(13)
C14 C13 C7 111.98(13)
C4 C13 C16 114.78(13)
C14 C13 C16 107.99(13)
C7 C13 C16 104.57(13)
O1 C14 N2 126.91(16)
O1 C14 C13 126.69(16)
N2 C14 C13 106.38(14)
C19 C15 C18 120.86(18)
C10 C16 C13 104.48(13)
C22 C17 C6 120.80(18)
C9 C18 C15 120.75(18)
C15 C19 C10 118.82(18)
C29 C20 C23 118.08(18)
C29 C20 C12 120.37(17)
C23 C20 C12 121.53(17)
C30 C21 C8 120.3(2)
C17 C22 C26 120.55(19)
C32 C23 C20 121.0(2)
C8 C24 C28 119.7(2)
C26 C25 C11 120.73(19)
C25 C26 C22 119.23(18)
C28 C27 C30 119.0(2)
C27 C28 C24 121.2(2)
C20 C29 C33 120.7(2)
C27 C30 C21 120.7(2)
C32 C31 C33 120.7(2)
C31 C32 C23 119.5(2)
C31 C33 C29 119.8(2)

loop_
_geom_bond_atom_site_label_1
_geom_bond_atom_site_label_2
_geom_bond_distance
N1 C4 1.289(2)
N1 N2 1.4053(18)
O1 C14 1.2163(19)
N2 C14 1.381(2)
N2 C8 1.418(2)
C4 C6 1.472(2)
C4 C13 1.508(2)
C5 C10 1.393(2)
C5 C9 1.396(2)
C5 C7 1.465(2)
C6 C11 1.383(2)
C6 C17 1.394(2)
C7 C12 1.334(2)
C7 C13 1.540(2)
C8 C24 1.381(2)
C8 C21 1.379(3)
C9 C18 1.377(2)
C10 C19 1.391(2)
C10 C16 1.501(2)
C11 C25 1.385(2)
C12 C20 1.474(2)
C13 C14 1.523(2)
C13 C16 1.573(2)
C15 C19 1.377(2)
C15 C18 1.388(3)
C17 C22 1.369(3)
C20 C29 1.381(3)
C20 C23 1.385(3)
C21 C30 1.379(3)
C22 C26 1.382(3)
C23 C32 1.382(3)
C24 C28 1.385(3)
C25 C26 1.365(3)
C27 C28 1.364(3)
C27 C30 1.371(3)
C29 C33 1.382(3)
C31 C32 1.362(3)
C31 C33 1.365(3)
